data_4508760
loop_
_publ_author_name
'Upreti, Shailesh'
'Ramanan, A.'

_publ_section_title
;
 Role of Hydrogen-Bonded Interactions in the Crystal Packing of
 Phenylenediammonium Phosphomolybdates
;
_journal_issue 9
_journal_name_full 'Crystal Growth &amp; Design'
_journal_page_first 2066
_journal_paper_doi 10.1021/cg0601610
_journal_volume 6
_journal_year 2006
_chemical_formula_moiety '4(Mo5 O23 P2), 7(C6 H10 N2), 21(O)'
_chemical_formula_sum 'C42 H70 Mo20 N14 O113 P8'
_chemical_formula_weight 4745.68
_chemical_name_systematic
; 
 ? 
;
_space_group_IT_number 2
_symmetry_cell_setting triclinic
_symmetry_space_group_name_Hall '-P 1'
_symmetry_space_group_name_H-M 'P -1'
_atom_sites_solution_hydrogens geom
_atom_sites_solution_primary direct
_atom_sites_solution_secondary difmap
_audit_creation_method SHELXL-97
_cell_angle_alpha 106.2300(10)
_cell_angle_beta 96.0820(10)
_cell_angle_gamma 99.3700(10)
_cell_formula_units_Z 1
_cell_length_a 12.8483(9)
_cell_length_b 13.6336(10)
_cell_length_c 19.7751(14)
_cell_measurement_reflns_used 5919
_cell_measurement_temperature 298(2)
_cell_measurement_theta_max 28.22
_cell_measurement_theta_min 2.27
_cell_volume 3239.3(4)
_computing_cell_refinement 'Bruker SMART'
_computing_data_collection 'Bruker SMART'
_computing_data_reduction 'Bruker SAINT'
_computing_molecular_graphics 'Bruker SHELXTL'
_computing_publication_material 'Bruker SHELXTL'
_computing_structure_refinement 'SHELXL-97 (Sheldrick, 1997)'
_computing_structure_solution 'SHELXS-97 (Sheldrick, 1990)'
_diffrn_ambient_temperature 298(2)
_diffrn_measured_fraction_theta_full 0.991
_diffrn_measured_fraction_theta_max 0.991
_diffrn_measurement_device_type 'CCD area detector'
_diffrn_measurement_method 'phi and omega scans'
_diffrn_radiation_monochromator graphite
_diffrn_radiation_source 'fine-focus sealed tube'
_diffrn_radiation_type MoK\a
_diffrn_radiation_wavelength 0.71073
_diffrn_reflns_av_R_equivalents 0.0253
_diffrn_reflns_av_sigmaI/netI 0.0429
_diffrn_reflns_limit_h_max 14
_diffrn_reflns_limit_h_min -15
_diffrn_reflns_limit_k_max 16
_diffrn_reflns_limit_k_min -16
_diffrn_reflns_limit_l_max 23
_diffrn_reflns_limit_l_min -23
_diffrn_reflns_number 17071
_diffrn_reflns_theta_full 25.50
_diffrn_reflns_theta_max 25.50
_diffrn_reflns_theta_min 1.09
_exptl_absorpt_coefficient_mu 2.092
_exptl_absorpt_correction_T_max 0.868
_exptl_absorpt_correction_T_min 0.517
_exptl_absorpt_correction_type multi-scan
_exptl_absorpt_process_details '(SADABS; Bruker, 2000)'
_exptl_crystal_colour brown
_exptl_crystal_density_diffrn 2.433
_exptl_crystal_density_method 'not measured'
_exptl_crystal_description plate
_exptl_crystal_F_000 2284
_exptl_crystal_size_max 0.421
_exptl_crystal_size_mid 0.265
_exptl_crystal_size_min 0.069
_refine_diff_density_max 1.824
_refine_diff_density_min -1.079
_refine_diff_density_rms 0.152
_refine_ls_extinction_method none
_refine_ls_goodness_of_fit_ref 1.054
_refine_ls_hydrogen_treatment constr
_refine_ls_matrix_type full
_refine_ls_number_parameters 896
_refine_ls_number_reflns 10855
_refine_ls_number_restraints 0
_refine_ls_restrained_S_all 1.054
_refine_ls_R_factor_all 0.0395
_refine_ls_R_factor_gt 0.0367
_refine_ls_shift/su_max 0.011
_refine_ls_shift/su_mean 0.000
_refine_ls_structure_factor_coef Fsqd
_refine_ls_weighting_details 'calc w=1/[\s^2^(Fo^2^)+(0.0574P)^2^+8.1674P] where P=(Fo^2^+2Fc^2^)/3'
_refine_ls_weighting_scheme calc
_refine_ls_wR_factor_gt 0.1007
_refine_ls_wR_factor_ref 0.1041
_reflns_number_gt 9980
_reflns_number_total 12049
_reflns_threshold_expression >2sigma(I)
_cod_data_source_file cg0601610sup1.cif
_cod_data_source_block 1
_cod_depositor_comments
;
The following automatic conversions were performed:

'_symmetry_cell_setting' value 'Triclinic' changed to 'triclinic'
according to /home/saulius/struct/CIF-dictionaries/cif_core.dic
dictionary named 'cif_core.dic' version 2.4.2 from 2011-04-26.

Automatic conversion script
Id: cif_fix_values 1891 2012-01-12 08:04:46Z andrius 
;
_cod_original_sg_symbol_H-M P-1
_cod_database_code 4508760

loop_
_symmetry_equiv_pos_as_xyz
'x, y, z'
'-x, -y, -z'

loop_
_atom_site_label
_atom_site_type_symbol
_atom_site_fract_x
_atom_site_fract_y
_atom_site_fract_z
_atom_site_U_iso_or_equiv
_atom_site_adp_type
_atom_site_occupancy
_atom_site_symmetry_multiplicity
_atom_site_calc_flag
_atom_site_refinement_flags
Mo1 Mo 0.33565(3) 0.82873(3) 0.26259(2) 0.02311(11) Uani 1 1 d .
Mo2 Mo -0.04665(3) 0.18631(3) 0.26918(2) 0.02225(11) Uani 1 1 d .
Mo3 Mo -0.02849(3) 0.29117(3) 0.02288(2) 0.02161(11) Uani 1 1 d .
Mo4 Mo 0.27564(3) 0.75803(3) 0.40758(2) 0.02437(11) Uani 1 1 d .
Mo5 Mo -0.17366(3) 0.28800(3) 0.15503(2) 0.02323(11) Uani 1 1 d .
Mo6 Mo 0.23210(3) 0.24031(3) 0.08340(2) 0.02247(11) Uani 1 1 d .
Mo7 Mo 0.19283(3) 0.15153(3) 0.22234(2) 0.02410(11) Uani 1 1 d .
Mo8 Mo 0.64433(4) 0.61899(3) 0.34453(2) 0.02659(12) Uani 1 1 d .
Mo9 Mo 0.60833(4) 0.78378(3) 0.24872(2) 0.02550(11) Uani 1 1 d .
Mo10 Mo 0.45380(4) 0.62194(3) 0.45244(2) 0.02563(11) Uani 1 1 d .
P1 P 0.54025(10) 0.84526(9) 0.40947(7) 0.0227(3) Uani 1 1 d .
P2 P 0.38857(10) 0.60034(9) 0.27181(6) 0.0207(3) Uani 1 1 d .
P3 P 0.09598(10) 0.36878(9) 0.20334(6) 0.0205(3) Uani 1 1 d .
P4 P -0.02299(9) 0.09398(9) 0.09183(6) 0.0181(3) Uani 1 1 d .
O1 O 0.3479(3) 0.9591(3) 0.3009(2) 0.0341(9) Uani 1 1 d .
O2 O 0.2596(3) 0.8064(3) 0.1813(2) 0.0351(9) Uani 1 1 d .
O3 O 0.2330(3) 0.7764(3) 0.31467(19) 0.0259(8) Uani 1 1 d .
O4 O 0.3259(3) 0.6474(3) 0.22470(18) 0.0266(8) Uani 1 1 d .
O5 O 0.4234(3) 0.8295(3) 0.37606(18) 0.0249(8) Uani 1 1 d .
O6 O 0.4743(3) 0.8228(3) 0.23854(19) 0.0285(8) Uani 1 1 d .
O7 O 0.2527(3) 0.8702(3) 0.4617(2) 0.0371(9) Uani 1 1 d .
O8 O 0.1657(3) 0.6667(3) 0.4045(2) 0.0384(10) Uani 1 1 d .
O9 O 0.3777(3) 0.7326(3) 0.47443(18) 0.0292(8) Uani 1 1 d .
O10 O 0.3520(3) 0.6177(3) 0.34461(18) 0.0243(7) Uani 1 1 d .
O11 O 0.3587(3) 0.5189(3) 0.4534(2) 0.0395(10) Uani 1 1 d .
O12 O 0.5378(3) 0.6510(3) 0.5313(2) 0.0400(10) Uani 1 1 d .
O13 O 0.5682(3) 0.7452(3) 0.42142(18) 0.0258(8) Uani 1 1 d .
O14 O 0.5352(3) 0.5484(3) 0.38464(19) 0.0254(8) Uani 1 1 d .
O15 O 0.7533(3) 0.6422(4) 0.4086(2) 0.0465(11) Uani 1 1 d .
O16 O 0.6563(4) 0.5110(3) 0.2799(2) 0.0435(11) Uani 1 1 d .
O17 O 0.5970(3) 0.6932(3) 0.1667(2) 0.0370(9) Uani 1 1 d .
O18 O 0.6950(3) 0.8879(3) 0.2418(2) 0.0373(9) Uani 1 1 d .
O19 O 0.6115(3) 0.8833(3) 0.36193(19) 0.0281(8) Uani 1 1 d .
O20 O 0.7008(3) 0.7271(3) 0.3042(2) 0.0296(8) Uani 1 1 d .
O21 O 0.3791(3) 0.4806(3) 0.2346(2) 0.0295(8) Uani 1 1 d .
O22 O 0.5597(3) 0.9288(3) 0.4846(2) 0.0389(10) Uani 1 1 d .
O23 O 0.5088(3) 0.6462(3) 0.27952(18) 0.0244(8) Uani 1 1 d .
O24 O -0.0049(3) 0.3323(3) 0.14586(17) 0.0229(7) Uani 1 1 d .
O25 O -0.1121(3) 0.2920(3) 0.24869(17) 0.0238(7) Uani 1 1 d .
O26 O -0.2062(4) 0.4069(3) 0.1760(2) 0.0422(10) Uani 1 1 d .
O27 O -0.2930(3) 0.2020(3) 0.1421(2) 0.0378(10) Uani 1 1 d .
O28 O -0.1647(3) 0.2648(3) 0.05386(18) 0.0256(8) Uani 1 1 d .
O29 O -0.0940(3) 0.1369(2) 0.14540(17) 0.0224(7) Uani 1 1 d .
O30 O -0.0728(3) 0.2426(3) -0.06704(19) 0.0342(9) Uani 1 1 d .
O31 O -0.0521(3) 0.1153(3) 0.02164(17) 0.0228(7) Uani 1 1 d .
O32 O -0.0020(3) 0.4227(3) 0.0375(2) 0.0338(9) Uani 1 1 d .
O33 O 0.1145(3) 0.2672(3) 0.02938(17) 0.0248(8) Uani 1 1 d .
O34 O 0.2463(3) 0.1222(3) 0.0291(2) 0.0325(9) Uani 1 1 d .
O35 O 0.3372(3) 0.3249(3) 0.0722(2) 0.0348(9) Uani 1 1 d .
O36 O 0.0962(3) 0.1410(3) 0.11985(17) 0.0214(7) Uani 1 1 d .
O37 O 0.1922(3) 0.3809(3) 0.16516(18) 0.0243(8) Uani 1 1 d .
O38 O 0.2840(3) 0.2254(3) 0.17307(19) 0.0296(8) Uani 1 1 d .
O39 O 0.2678(3) 0.2076(3) 0.3053(2) 0.0393(10) Uani 1 1 d .
O40 O 0.2235(3) 0.0322(3) 0.1925(2) 0.0383(9) Uani 1 1 d .
O41 O 0.1027(3) 0.2894(3) 0.24489(17) 0.0230(7) Uani 1 1 d .
O42 O 0.0912(3) 0.4717(3) 0.25898(18) 0.0300(8) Uani 1 1 d .
O43 O -0.0431(3) -0.0252(3) 0.08227(18) 0.0263(8) Uani 1 1 d .
O44 O -0.1537(3) 0.0925(3) 0.2669(2) 0.0325(9) Uani 1 1 d .
O45 O -0.0010(3) 0.2456(3) 0.35822(19) 0.0337(9) Uani 1 1 d .
O46 O 0.0552(3) 0.1007(3) 0.24339(19) 0.0264(8) Uani 1 1 d .
C1 C 0.6023(4) 0.9520(4) 0.1051(3) 0.0282(12) Uani 1 1 d .
C2 C 0.5478(5) 0.8848(5) 0.0413(3) 0.0413(15) Uani 1 1 d .
H2 H 0.5841 0.8466 0.0085 0.050 Uiso 1 1 calc R
C3 C 0.4381(5) 0.8745(5) 0.0262(3) 0.0395(14) Uani 1 1 d .
H3 H 0.4002 0.8298 -0.0171 0.047 Uiso 1 1 calc R
C4 C 0.3862(4) 0.9304(4) 0.0754(3) 0.0277(11) Uani 1 1 d .
C5 C 0.4416(5) 0.9970(5) 0.1400(3) 0.0402(15) Uani 1 1 d .
H5 H 0.4053 1.0340 0.1734 0.048 Uiso 1 1 calc R
C6 C 0.5496(5) 1.0082(5) 0.1543(3) 0.0393(14) Uani 1 1 d .
H6 H 0.5876 1.0538 0.1972 0.047 Uiso 1 1 calc R
C7 C 0.3911(4) 0.5405(4) 0.9376(3) 0.0305(12) Uani 1 1 d .
C8 C 0.2870(5) 0.4832(5) 0.9219(3) 0.0372(14) Uani 1 1 d .
H8 H 0.2605 0.4363 0.8768 0.045 Uiso 1 1 calc R
C9 C 0.2236(5) 0.4976(4) 0.9747(3) 0.0358(13) Uani 1 1 d .
H9 H 0.1541 0.4591 0.9656 0.043 Uiso 1 1 calc R
C10 C 0.2628(4) 0.5682(4) 1.0404(3) 0.0283(12) Uani 1 1 d .
C11 C 0.3667(5) 0.6250(5) 1.0560(3) 0.0387(14) Uani 1 1 d .
H11 H 0.3931 0.6724 1.1009 0.046 Uiso 1 1 calc R
C12 C 0.4308(5) 0.6094(5) 1.0031(3) 0.0403(15) Uani 1 1 d .
H12 H 0.5010 0.6463 1.0125 0.048 Uiso 1 1 calc R
C13 C 0.6781(4) 0.1472(4) 0.3687(3) 0.0265(11) Uani 1 1 d .
C14 C 0.7232(5) 0.2476(4) 0.3713(3) 0.0381(14) Uani 1 1 d .
H14 H 0.7965 0.2721 0.3849 0.046 Uiso 1 1 calc R
C15 C 0.6589(5) 0.3110(4) 0.3538(4) 0.0412(15) Uani 1 1 d .
H15 H 0.6886 0.3787 0.3554 0.049 Uiso 1 1 calc R
C16 C 0.5498(4) 0.2738(4) 0.3339(3) 0.0299(12) Uani 1 1 d .
C17 C 0.5058(5) 0.1744(4) 0.3317(4) 0.0408(15) Uani 1 1 d .
H17 H 0.4324 0.1498 0.3186 0.049 Uiso 1 1 calc R
C18 C 0.5710(5) 0.1104(4) 0.3492(4) 0.0411(15) Uani 1 1 d .
H18 H 0.5416 0.0427 0.3477 0.049 Uiso 1 1 calc R
C19 C -0.0358(5) 0.4815(5) 0.4280(3) 0.0394(14) Uani 1 1 d .
H19 H -0.0597 0.4690 0.3797 0.047 Uiso 1 1 calc R
C20 C 0.0672(4) 0.4763(4) 0.4514(3) 0.0299(12) Uani 1 1 d .
C21 C 0.1039(5) 0.4943(5) 0.5220(3) 0.0388(14) Uani 1 1 d .
H21 H 0.1739 0.4904 0.5367 0.047 Uiso 1 1 calc R
N1 N 0.7184(3) 0.9628(4) 0.1224(3) 0.0374(12) Uani 1 1 d .
H1A H 0.7502 1.0291 0.1311 0.056 Uiso 1 1 calc R
H1B H 0.7421 0.9232 0.0857 0.056 Uiso 1 1 calc R
H1C H 0.7334 0.9426 0.1608 0.056 Uiso 1 1 calc R
N2 N 0.2690(4) 0.9169(4) 0.0599(3) 0.0430(13) Uani 1 1 d .
H2A H 0.2524 0.9736 0.0514 0.064 Uiso 1 1 calc R
H2B H 0.2406 0.9072 0.0973 0.064 Uiso 1 1 calc R
H2C H 0.2433 0.8617 0.0218 0.064 Uiso 1 1 calc R
N3 N 0.4564(4) 0.5261(4) 0.8799(3) 0.0427(13) Uani 1 1 d .
H3A H 0.5238 0.5585 0.8978 0.064 Uiso 1 1 calc R
H3B H 0.4310 0.5529 0.8469 0.064 Uiso 1 1 calc R
H3C H 0.4539 0.4584 0.8602 0.064 Uiso 1 1 calc R
N4 N 0.1930(4) 0.5856(4) 1.0957(2) 0.0327(11) Uani 1 1 d .
H4A H 0.1727 0.6461 1.1002 0.049 Uiso 1 1 calc R
H4B H 0.2288 0.5869 1.1372 0.049 Uiso 1 1 calc R
H4C H 0.1357 0.5341 1.0831 0.049 Uiso 1 1 calc R
N5 N 0.7451(4) 0.0787(3) 0.3849(2) 0.0319(10) Uani 1 1 d .
H5A H 0.7043 0.0216 0.3885 0.048 Uiso 1 1 calc R
H5B H 0.7887 0.1114 0.4259 0.048 Uiso 1 1 calc R
H5C H 0.7836 0.0610 0.3501 0.048 Uiso 1 1 calc R
N6 N 0.4805(4) 0.3399(3) 0.3149(3) 0.0348(11) Uani 1 1 d .
H6A H 0.4796 0.3360 0.2692 0.052 Uiso 1 1 calc R
H6B H 0.5051 0.4056 0.3419 0.052 Uiso 1 1 calc R
H6C H 0.4145 0.3184 0.3221 0.052 Uiso 1 1 calc R
N7 N 0.1386(4) 0.4497(4) 0.3998(2) 0.0370(12) Uani 1 1 d .
H7A H 0.2052 0.4829 0.4193 0.055 Uiso 1 1 calc R
H7B H 0.1187 0.4688 0.3616 0.055 Uiso 1 1 calc R
H7C H 0.1355 0.3812 0.3867 0.055 Uiso 1 1 calc R
O1W O 0.0000 0.0000 0.5000 0.52(3) Uani 1 2 d S
O2W O 0.1290(19) 0.1070(15) 0.600(2) 0.65(4) Uani 1 1 d .
O3W O 0.9470(7) 0.2094(8) 0.4840(4) 0.128(3) Uani 1 1 d .
O4W O 0.7688(5) 0.7113(6) 0.5535(3) 0.0849(19) Uani 1 1 d .
O5W O 0.7424(19) 0.9140(10) 0.5694(6) 0.314(13) Uani 1 1 d .
O6W O 0.5255(4) 0.2891(4) 0.1693(3) 0.0574(13) Uani 1 1 d .
O7W O 0.0719(3) 0.6305(3) 0.2224(2) 0.0448(11) Uani 1 1 d .
O8W O 0.0158(6) 0.8732(5) 0.2049(4) 0.098(2) Uani 1 1 d .
O9W O 0.8013(7) 0.7792(5) 0.1101(4) 0.109(3) Uani 1 1 d .
O10W O 0.8731(6) 0.6527(11) 0.2332(6) 0.211(7) Uani 1 1 d .
O11W O 0.0732(16) 0.9383(13) 0.3551(9) 0.274(9) Uani 1 1 d .

loop_
_atom_site_aniso_label
_atom_site_aniso_U_11
_atom_site_aniso_U_22
_atom_site_aniso_U_33
_atom_site_aniso_U_23
_atom_site_aniso_U_13
_atom_site_aniso_U_12
Mo1 0.0244(2) 0.0198(2) 0.0263(2) 0.00879(17) 0.00289(17) 0.00491(17)
Mo2 0.0239(2) 0.0212(2) 0.0221(2) 0.00614(16) 0.00834(16) 0.00342(17)
Mo3 0.0200(2) 0.0237(2) 0.0231(2) 0.00971(17) 0.00420(16) 0.00462(17)
Mo4 0.0257(2) 0.0233(2) 0.0273(2) 0.00830(17) 0.01015(17) 0.00896(18)
Mo5 0.0202(2) 0.0239(2) 0.0277(2) 0.00730(17) 0.00829(17) 0.00821(17)
Mo6 0.0159(2) 0.0274(2) 0.0231(2) 0.00572(17) 0.00567(15) 0.00323(17)
Mo7 0.0208(2) 0.0289(2) 0.0247(2) 0.00961(18) 0.00348(16) 0.00844(18)
Mo8 0.0238(2) 0.0231(2) 0.0369(3) 0.01164(19) 0.00917(18) 0.00858(18)
Mo9 0.0261(2) 0.0218(2) 0.0310(2) 0.00988(18) 0.01069(18) 0.00428(18)
Mo10 0.0280(2) 0.0268(2) 0.0279(2) 0.01323(18) 0.00892(18) 0.01017(19)
P1 0.0246(7) 0.0164(6) 0.0254(6) 0.0036(5) 0.0038(5) 0.0043(5)
P2 0.0214(6) 0.0160(6) 0.0234(6) 0.0038(5) 0.0049(5) 0.0028(5)
P3 0.0207(6) 0.0187(6) 0.0201(6) 0.0043(5) 0.0042(5) 0.0004(5)
P4 0.0169(6) 0.0174(6) 0.0197(6) 0.0037(4) 0.0054(4) 0.0039(5)
O1 0.032(2) 0.0215(18) 0.047(2) 0.0089(16) 0.0002(17) 0.0057(16)
O2 0.038(2) 0.034(2) 0.033(2) 0.0123(16) -0.0011(16) 0.0051(17)
O3 0.0237(18) 0.0246(18) 0.0313(19) 0.0106(15) 0.0047(14) 0.0064(15)
O4 0.0290(19) 0.0243(18) 0.0248(18) 0.0051(14) 0.0031(14) 0.0053(15)
O5 0.0263(19) 0.0225(17) 0.0288(18) 0.0101(14) 0.0075(14) 0.0070(15)
O6 0.033(2) 0.0269(19) 0.0301(19) 0.0130(15) 0.0101(15) 0.0084(16)
O7 0.050(2) 0.031(2) 0.033(2) 0.0069(16) 0.0115(18) 0.0168(18)
O8 0.036(2) 0.038(2) 0.045(2) 0.0188(18) 0.0150(18) 0.0040(18)
O9 0.035(2) 0.033(2) 0.0261(19) 0.0102(15) 0.0109(15) 0.0186(17)
O10 0.0262(18) 0.0225(17) 0.0277(18) 0.0087(14) 0.0090(14) 0.0098(15)
O11 0.035(2) 0.041(2) 0.053(3) 0.028(2) 0.0107(18) 0.0087(18)
O12 0.040(2) 0.052(3) 0.033(2) 0.0161(19) 0.0047(17) 0.016(2)
O13 0.0301(19) 0.0190(17) 0.0291(19) 0.0074(14) 0.0051(15) 0.0067(15)
O14 0.0292(19) 0.0176(17) 0.0346(19) 0.0109(14) 0.0102(15) 0.0105(15)
O15 0.028(2) 0.057(3) 0.061(3) 0.030(2) 0.0009(19) 0.012(2)
O16 0.055(3) 0.028(2) 0.057(3) 0.0154(19) 0.027(2) 0.0188(19)
O17 0.041(2) 0.033(2) 0.040(2) 0.0088(17) 0.0151(18) 0.0110(18)
O18 0.037(2) 0.035(2) 0.044(2) 0.0178(18) 0.0128(18) 0.0032(18)
O19 0.0279(19) 0.0191(17) 0.037(2) 0.0084(15) 0.0076(15) 0.0031(15)
O20 0.0212(18) 0.0261(19) 0.047(2) 0.0170(16) 0.0114(16) 0.0069(15)
O21 0.0245(18) 0.0187(17) 0.039(2) -0.0007(15) 0.0013(15) 0.0065(15)
O22 0.050(3) 0.026(2) 0.030(2) -0.0056(16) 0.0034(18) 0.0060(18)
O23 0.0250(18) 0.0200(17) 0.0278(18) 0.0065(14) 0.0060(14) 0.0028(14)
O24 0.0192(17) 0.0257(18) 0.0249(17) 0.0094(14) 0.0052(13) 0.0033(14)
O25 0.0251(18) 0.0242(17) 0.0243(17) 0.0067(14) 0.0083(14) 0.0099(14)
O26 0.055(3) 0.035(2) 0.040(2) 0.0084(18) 0.013(2) 0.023(2)
O27 0.025(2) 0.045(2) 0.043(2) 0.0141(19) 0.0101(17) 0.0028(18)
O28 0.0217(18) 0.0260(18) 0.0295(19) 0.0062(14) 0.0051(14) 0.0088(15)
O29 0.0234(18) 0.0205(17) 0.0252(17) 0.0062(13) 0.0098(14) 0.0065(14)
O30 0.031(2) 0.045(2) 0.0268(19) 0.0127(17) 0.0012(15) 0.0063(17)
O31 0.0217(17) 0.0229(17) 0.0233(17) 0.0052(13) 0.0051(13) 0.0054(14)
O32 0.035(2) 0.028(2) 0.045(2) 0.0200(17) 0.0086(17) 0.0065(16)
O33 0.0204(17) 0.0307(19) 0.0236(17) 0.0080(14) 0.0072(13) 0.0040(14)
O34 0.0255(19) 0.036(2) 0.034(2) 0.0058(16) 0.0108(15) 0.0084(16)
O35 0.0230(19) 0.044(2) 0.036(2) 0.0128(17) 0.0069(15) -0.0018(17)
O36 0.0162(16) 0.0275(18) 0.0213(17) 0.0078(14) 0.0031(13) 0.0062(14)
O37 0.0204(17) 0.0250(18) 0.0260(18) 0.0062(14) 0.0054(13) 0.0016(14)
O38 0.0225(18) 0.037(2) 0.0298(19) 0.0116(16) 0.0052(14) 0.0038(16)
O39 0.034(2) 0.052(3) 0.029(2) 0.0112(18) -0.0017(16) 0.0074(19)
O40 0.036(2) 0.040(2) 0.047(2) 0.0176(19) 0.0140(18) 0.0187(19)
O41 0.0232(18) 0.0239(17) 0.0226(17) 0.0071(14) 0.0048(13) 0.0055(14)
O42 0.040(2) 0.0218(18) 0.0248(18) 0.0021(14) 0.0056(15) 0.0053(16)
O43 0.0316(19) 0.0190(17) 0.0291(19) 0.0058(14) 0.0099(15) 0.0066(15)
O44 0.036(2) 0.0288(19) 0.033(2) 0.0082(16) 0.0153(16) 0.0030(16)
O45 0.038(2) 0.034(2) 0.0260(19) 0.0048(16) 0.0059(16) 0.0075(17)
O46 0.0259(19) 0.0231(18) 0.035(2) 0.0120(15) 0.0095(15) 0.0091(15)
C1 0.019(3) 0.033(3) 0.033(3) 0.014(2) 0.003(2) 0.000(2)
C2 0.031(3) 0.051(4) 0.033(3) -0.001(3) 0.012(2) 0.004(3)
C3 0.031(3) 0.045(3) 0.031(3) -0.003(2) 0.001(2) 0.006(3)
C4 0.020(3) 0.029(3) 0.036(3) 0.012(2) 0.004(2) 0.004(2)
C5 0.032(3) 0.047(4) 0.033(3) -0.002(3) 0.007(2) 0.005(3)
C6 0.029(3) 0.042(3) 0.037(3) 0.001(3) 0.001(2) 0.001(3)
C7 0.036(3) 0.025(3) 0.035(3) 0.010(2) 0.016(2) 0.009(2)
C8 0.039(3) 0.036(3) 0.031(3) 0.004(2) 0.007(2) 0.004(3)
C9 0.032(3) 0.032(3) 0.039(3) 0.004(2) 0.008(2) 0.000(2)
C10 0.029(3) 0.031(3) 0.028(3) 0.011(2) 0.008(2) 0.009(2)
C11 0.038(3) 0.040(3) 0.031(3) 0.004(2) 0.003(2) -0.001(3)
C12 0.030(3) 0.038(3) 0.046(3) 0.008(3) 0.008(3) -0.004(3)
C13 0.032(3) 0.025(3) 0.025(3) 0.008(2) 0.008(2) 0.010(2)
C14 0.029(3) 0.033(3) 0.054(4) 0.015(3) 0.010(3) 0.004(3)
C15 0.034(3) 0.025(3) 0.068(4) 0.020(3) 0.009(3) 0.004(3)
C16 0.036(3) 0.023(3) 0.032(3) 0.008(2) 0.010(2) 0.010(2)
C17 0.031(3) 0.028(3) 0.062(4) 0.017(3) -0.004(3) 0.002(3)
C18 0.037(3) 0.024(3) 0.062(4) 0.018(3) 0.004(3) 0.000(3)
C19 0.043(4) 0.052(4) 0.020(3) 0.009(2) 0.000(2) 0.008(3)
C20 0.033(3) 0.023(3) 0.031(3) 0.005(2) 0.007(2) 0.003(2)
C21 0.030(3) 0.046(3) 0.035(3) 0.009(3) -0.005(2) 0.007(3)
N1 0.022(2) 0.046(3) 0.042(3) 0.014(2) 0.004(2) -0.001(2)
N2 0.025(2) 0.053(3) 0.040(3) -0.002(2) 0.004(2) 0.004(2)
N3 0.047(3) 0.035(3) 0.048(3) 0.011(2) 0.023(2) 0.005(2)
N4 0.031(2) 0.038(3) 0.029(2) 0.009(2) 0.0062(19) 0.007(2)
N5 0.034(3) 0.029(2) 0.034(2) 0.0092(19) 0.0075(19) 0.008(2)
N6 0.039(3) 0.020(2) 0.048(3) 0.011(2) 0.008(2) 0.011(2)
N7 0.041(3) 0.032(3) 0.032(3) 0.004(2) 0.007(2) 0.002(2)
O1W 0.63(7) 0.31(4) 0.68(8) 0.24(5) -0.13(6) 0.26(5)
O2W 0.32(3) 0.170(16) 1.12(8) -0.14(3) -0.38(4) 0.021(16)
O3W 0.123(7) 0.189(9) 0.115(6) 0.091(6) 0.065(5) 0.049(6)
O4W 0.088(4) 0.106(5) 0.059(4) 0.015(3) 0.008(3) 0.033(4)
O5W 0.67(4) 0.154(11) 0.121(9) 0.020(8) -0.058(15) 0.226(18)
O6W 0.055(3) 0.074(3) 0.058(3) 0.029(3) 0.019(2) 0.031(3)
O7W 0.043(2) 0.031(2) 0.057(3) 0.0130(19) 0.003(2) 0.0047(19)
O8W 0.132(6) 0.077(4) 0.113(6) 0.049(4) 0.062(5) 0.037(4)
O9W 0.190(8) 0.059(4) 0.105(5) 0.034(4) 0.095(6) 0.038(5)
O10W 0.059(5) 0.315(16) 0.165(9) -0.089(10) 0.001(5) 0.072(7)
O11W 0.36(2) 0.255(17) 0.237(17) 0.068(14) -0.026(15) 0.215(17)

loop_
_atom_type_symbol
_atom_type_description
_atom_type_scat_dispersion_real
_atom_type_scat_dispersion_imag
_atom_type_scat_source
C C 0.0033 0.0016 'International Tables Vol C Tables 4.2.6.8 and 6.1.1.4'
H H 0.0000 0.0000 'International Tables Vol C Tables 4.2.6.8 and 6.1.1.4'
N N 0.0061 0.0033 'International Tables Vol C Tables 4.2.6.8 and 6.1.1.4'
O O 0.0106 0.0060 'International Tables Vol C Tables 4.2.6.8 and 6.1.1.4'
P P 0.1023 0.0942 'International Tables Vol C Tables 4.2.6.8 and 6.1.1.4'
Mo Mo -1.6832 0.6857 'International Tables Vol C Tables 4.2.6.8 and 6.1.1.4'

loop_
_geom_angle_atom_site_label_1
_geom_angle_atom_site_label_2
_geom_angle_atom_site_label_3
_geom_angle
_geom_angle_site_symmetry_1
_geom_angle_site_symmetry_3
O1 Mo1 O2 103.02(19) . .
O1 Mo1 O6 101.01(17) . .
O2 Mo1 O6 102.42(18) . .
O1 Mo1 O3 99.98(17) . .
O2 Mo1 O3 101.88(17) . .
O6 Mo1 O3 143.16(15) . .
O1 Mo1 O4 172.49(16) . .
O2 Mo1 O4 84.19(16) . .
O6 Mo1 O4 79.21(14) . .
O3 Mo1 O4 76.18(14) . .
O1 Mo1 O5 85.40(16) . .
O2 Mo1 O5 169.39(15) . .
O6 Mo1 O5 81.95(14) . .
O3 Mo1 O5 69.95(13) . .
O4 Mo1 O5 87.20(12) . .
O44 Mo2 O45 104.23(17) . .
O44 Mo2 O25 102.66(17) . .
O45 Mo2 O25 98.96(17) . .
O44 Mo2 O46 99.50(17) . .
O45 Mo2 O46 101.61(18) . .
O25 Mo2 O46 144.86(14) . .
O44 Mo2 O29 85.84(15) . .
O45 Mo2 O29 168.78(15) . .
O25 Mo2 O29 73.63(13) . .
O46 Mo2 O29 81.22(14) . .
O44 Mo2 O41 166.23(15) . .
O45 Mo2 O41 88.33(15) . .
O25 Mo2 O41 80.48(13) . .
O46 Mo2 O41 72.00(13) . .
O29 Mo2 O41 82.19(11) . .
O32 Mo3 O30 103.24(19) . .
O32 Mo3 O33 99.57(17) . .
O30 Mo3 O33 101.89(17) . .
O32 Mo3 O28 103.69(17) . .
O30 Mo3 O28 97.57(16) . .
O33 Mo3 O28 145.22(15) . .
O32 Mo3 O24 85.15(15) . .
O30 Mo3 O24 166.69(15) . .
O33 Mo3 O24 86.63(13) . .
O28 Mo3 O24 70.14(13) . .
O32 Mo3 O31 170.86(16) . .
O30 Mo3 O31 85.81(16) . .
O33 Mo3 O31 76.97(13) . .
O28 Mo3 O31 76.01(13) . .
O24 Mo3 O31 86.20(11) . .
O7 Mo4 O8 104.1(2) . .
O7 Mo4 O9 97.37(18) . .
O8 Mo4 O9 101.61(18) . .
O7 Mo4 O3 99.66(17) . .
O8 Mo4 O3 96.78(17) . .
O9 Mo4 O3 151.00(15) . .
O7 Mo4 O5 96.41(16) . .
O8 Mo4 O5 158.59(17) . .
O9 Mo4 O5 81.47(14) . .
O3 Mo4 O5 73.47(13) . .
O7 Mo4 O10 166.03(17) . .
O8 Mo4 O10 87.43(16) . .
O9 Mo4 O10 72.22(14) . .
O3 Mo4 O10 86.54(14) . .
O5 Mo4 O10 73.22(12) . .
O26 Mo5 O27 104.6(2) . .
O26 Mo5 O25 98.44(18) . .
O27 Mo5 O25 101.40(17) . .
O26 Mo5 O28 100.36(18) . .
O27 Mo5 O28 96.01(16) . .
O25 Mo5 O28 150.18(15) . .
O26 Mo5 O24 99.69(18) . .
O27 Mo5 O24 154.62(17) . .
O25 Mo5 O24 81.89(13) . .
O28 Mo5 O24 72.29(13) . .
O26 Mo5 O29 167.40(17) . .
O27 Mo5 O29 84.99(16) . .
O25 Mo5 O29 71.31(13) . .
O28 Mo5 O29 86.46(13) . .
O24 Mo5 O29 72.13(12) . .
O35 Mo6 O34 102.86(18) . .
O35 Mo6 O33 102.38(17) . .
O34 Mo6 O33 101.42(17) . .
O35 Mo6 O38 101.18(16) . .
O34 Mo6 O38 98.72(18) . .
O33 Mo6 O38 144.54(15) . .
O35 Mo6 O37 87.22(16) . .
O34 Mo6 O37 169.56(14) . .
O33 Mo6 O37 78.68(14) . .
O38 Mo6 O37 76.37(15) . .
O35 Mo6 O36 169.95(15) . .
O34 Mo6 O36 84.61(14) . .
O33 Mo6 O36 82.43(13) . .
O38 Mo6 O36 70.72(13) . .
O37 Mo6 O36 85.07(11) . .
O40 Mo7 O39 105.3(2) . .
O40 Mo7 O46 95.12(17) . .
O39 Mo7 O46 102.79(17) . .
O40 Mo7 O38 99.13(18) . .
O39 Mo7 O38 96.26(17) . .
O46 Mo7 O38 152.26(16) . .
O40 Mo7 O36 94.85(17) . .
O39 Mo7 O36 158.57(18) . .
O46 Mo7 O36 82.33(13) . .
O38 Mo7 O36 72.89(13) . .
O40 Mo7 O41 163.46(16) . .
O39 Mo7 O41 88.54(17) . .
O46 Mo7 O41 72.55(13) . .
O38 Mo7 O41 88.14(14) . .
O36 Mo7 O41 72.99(12) . .
O16 Mo8 O15 104.7(2) . .
O16 Mo8 O14 96.02(17) . .
O15 Mo8 O14 101.02(18) . .
O16 Mo8 O20 100.35(18) . .
O15 Mo8 O20 95.73(18) . .
O14 Mo8 O20 152.74(15) . .
O16 Mo8 O23 93.20(19) . .
O15 Mo8 O23 160.43(18) . .
O14 Mo8 O23 84.53(14) . .
O20 Mo8 O23 73.00(13) . .
O16 Mo8 O13 161.38(17) . .
O15 Mo8 O13 91.12(19) . .
O14 Mo8 O13 70.95(13) . .
O20 Mo8 O13 87.49(14) . .
O23 Mo8 O13 72.81(12) . .
O18 Mo9 O17 102.85(19) . .
O18 Mo9 O6 103.17(18) . .
O17 Mo9 O6 99.61(18) . .
O18 Mo9 O20 101.18(18) . .
O17 Mo9 O20 99.17(19) . .
O6 Mo9 O20 144.91(15) . .
O18 Mo9 O19 85.39(16) . .
O17 Mo9 O19 171.52(15) . .
O6 Mo9 O19 80.16(15) . .
O20 Mo9 O19 77.01(15) . .
O18 Mo9 O23 169.08(17) . .
O17 Mo9 O23 84.85(15) . .
O6 Mo9 O23 82.87(14) . .
O20 Mo9 O23 69.62(13) . .
O19 Mo9 O23 86.72(12) . .
O12 Mo10 O11 104.1(2) . .
O12 Mo10 O9 100.19(19) . .
O11 Mo10 O9 100.96(18) . .
O12 Mo10 O14 101.93(18) . .
O11 Mo10 O14 99.54(18) . .
O9 Mo10 O14 145.01(14) . .
O12 Mo10 O13 89.00(17) . .
O11 Mo10 O13 165.95(17) . .
O9 Mo10 O13 81.36(14) . .
O14 Mo10 O13 72.30(13) . .
O12 Mo10 O10 168.13(17) . .
O11 Mo10 O10 86.91(16) . .
O9 Mo10 O10 72.90(14) . .
O14 Mo10 O10 80.25(14) . .
O13 Mo10 O10 80.50(12) . .
O19 P1 O5 108.9(2) . .
O19 P1 O13 110.3(2) . .
O5 P1 O13 112.44(19) . .
O19 P1 O22 109.8(2) . .
O5 P1 O22 108.5(2) . .
O13 P1 O22 106.8(2) . .
O4 P2 O10 111.7(2) . .
O4 P2 O23 109.16(19) . .
O10 P2 O23 111.34(19) . .
O4 P2 O21 110.6(2) . .
O10 P2 O21 110.0(2) . .
O23 P2 O21 103.8(2) . .
O37 P3 O42 111.50(19) . .
O37 P3 O41 111.1(2) . .
O42 P3 O41 105.8(2) . .
O37 P3 O24 107.24(19) . .
O42 P3 O24 110.6(2) . .
O41 P3 O24 110.63(18) . .
O31 P4 O29 111.1(2) . .
O31 P4 O36 108.41(18) . .
O29 P4 O36 112.12(19) . .
O31 P4 O43 111.39(19) . .
O29 P4 O43 104.84(19) . .
O36 P4 O43 109.0(2) . .
Mo1 O3 Mo4 121.97(18) . .
P2 O4 Mo1 118.36(18) . .
P1 O5 Mo4 129.6(2) . .
P1 O5 Mo1 134.31(19) . .
Mo4 O5 Mo1 94.47(13) . .
Mo9 O6 Mo1 152.1(2) . .
Mo10 O9 Mo4 124.37(19) . .
P2 O10 Mo10 126.9(2) . .
P2 O10 Mo4 128.0(2) . .
Mo10 O10 Mo4 90.27(12) . .
P1 O13 Mo10 125.1(2) . .
P1 O13 Mo8 127.53(19) . .
Mo10 O13 Mo8 93.60(12) . .
Mo8 O14 Mo10 123.13(17) . .
P1 O19 Mo9 120.75(18) . .
Mo9 O20 Mo8 121.52(17) . .
P2 O23 Mo8 128.77(19) . .
P2 O23 Mo9 134.7(2) . .
Mo8 O23 Mo9 95.61(12) . .
P3 O24 Mo5 130.46(19) . .
P3 O24 Mo3 132.45(19) . .
Mo5 O24 Mo3 96.86(12) . .
Mo2 O25 Mo5 124.42(18) . .
Mo3 O28 Mo5 120.68(17) . .
P4 O29 Mo2 125.0(2) . .
P4 O29 Mo5 127.33(18) . .
Mo2 O29 Mo5 90.52(11) . .
P4 O31 Mo3 117.55(18) . .
Mo6 O33 Mo3 148.52(18) . .
P4 O36 Mo7 129.38(18) . .
P4 O36 Mo6 135.45(19) . .
Mo7 O36 Mo6 94.78(12) . .
P3 O37 Mo6 121.42(18) . .
Mo6 O38 Mo7 121.56(18) . .
P3 O41 Mo7 127.85(19) . .
P3 O41 Mo2 124.59(19) . .
Mo7 O41 Mo2 91.95(12) . .
Mo2 O46 Mo7 123.43(18) . .
C2 C1 C6 121.0(5) . .
C2 C1 N1 120.0(5) . .
C6 C1 N1 119.0(5) . .
C1 C2 C3 119.3(6) . .
C1 C2 H2 120.3 . .
C3 C2 H2 120.3 . .
C4 C3 C2 119.4(5) . .
C4 C3 H3 120.3 . .
C2 C3 H3 120.3 . .
C3 C4 C5 120.9(5) . .
C3 C4 N2 119.2(5) . .
C5 C4 N2 119.9(5) . .
C6 C5 C4 119.6(6) . .
C6 C5 H5 120.2 . .
C4 C5 H5 120.2 . .
C5 C6 C1 119.8(5) . .
C5 C6 H6 120.1 . .
C1 C6 H6 120.1 . .
C12 C7 C8 121.5(5) . .
C12 C7 N3 120.8(5) . .
C8 C7 N3 117.6(5) . .
C9 C8 C7 118.5(5) . .
C9 C8 H8 120.8 . .
C7 C8 H8 120.8 . .
C10 C9 C8 120.2(5) . .
C10 C9 H9 119.9 . .
C8 C9 H9 119.9 . .
C9 C10 C11 121.2(5) . .
C9 C10 N4 119.7(5) . .
C11 C10 N4 119.1(5) . .
C10 C11 C12 118.5(5) . .
C10 C11 H11 120.7 . .
C12 C11 H11 120.7 . .
C7 C12 C11 120.1(5) . .
C7 C12 H12 120.0 . .
C11 C12 H12 120.0 . .
C18 C13 C14 120.9(5) . .
C18 C13 N5 119.0(5) . .
C14 C13 N5 120.1(5) . .
C15 C14 C13 119.5(5) . .
C15 C14 H14 120.3 . .
C13 C14 H14 120.3 . .
C14 C15 C16 119.8(5) . .
C14 C15 H15 120.1 . .
C16 C15 H15 120.1 . .
C17 C16 C15 120.3(6) . .
C17 C16 N6 119.2(5) . .
C15 C16 N6 120.5(5) . .
C16 C17 C18 119.8(5) . .
C16 C17 H17 120.1 . .
C18 C17 H17 120.1 . .
C13 C18 C17 119.7(5) . .
C13 C18 H18 120.1 . .
C17 C18 H18 120.1 . .
C20 C19 C21 118.8(5) . 2_566
C20 C19 H19 120.6 . .
C21 C19 H19 120.6 2_566 .
C21 C20 C19 121.6(5) . .
C21 C20 N7 119.1(5) . .
C19 C20 N7 119.3(5) . .
C20 C21 C19 119.7(6) . 2_566
C20 C21 H21 120.2 . .
C19 C21 H21 120.2 2_566 .
C1 N1 H1A 109.5 . .
C1 N1 H1B 109.5 . .
H1A N1 H1B 109.5 . .
C1 N1 H1C 109.5 . .
H1A N1 H1C 109.5 . .
H1B N1 H1C 109.5 . .
C4 N2 H2A 109.5 . .
C4 N2 H2B 109.5 . .
H2A N2 H2B 109.5 . .
C4 N2 H2C 109.5 . .
H2A N2 H2C 109.5 . .
H2B N2 H2C 109.5 . .
C7 N3 H3A 109.5 . .
C7 N3 H3B 109.5 . .
H3A N3 H3B 109.5 . .
C7 N3 H3C 109.5 . .
H3A N3 H3C 109.5 . .
H3B N3 H3C 109.5 . .
C10 N4 H4A 109.5 . .
C10 N4 H4B 109.5 . .
H4A N4 H4B 109.5 . .
C10 N4 H4C 109.5 . .
H4A N4 H4C 109.5 . .
H4B N4 H4C 109.5 . .
C13 N5 H5A 109.5 . .
C13 N5 H5B 109.5 . .
H5A N5 H5B 109.5 . .
C13 N5 H5C 109.5 . .
H5A N5 H5C 109.5 . .
H5B N5 H5C 109.5 . .
C16 N6 H6A 109.5 . .
C16 N6 H6B 109.5 . .
H6A N6 H6B 109.5 . .
C16 N6 H6C 109.5 . .
H6A N6 H6C 109.5 . .
H6B N6 H6C 109.5 . .
C20 N7 H7A 109.5 . .
C20 N7 H7B 109.5 . .
H7A N7 H7B 109.5 . .
C20 N7 H7C 109.5 . .
H7A N7 H7C 109.5 . .
H7B N7 H7C 109.5 . .

loop_
_geom_bond_atom_site_label_1
_geom_bond_atom_site_label_2
_geom_bond_distance
_geom_bond_site_symmetry_2
Mo1 O1 1.699(4) .
Mo1 O2 1.712(4) .
Mo1 O6 1.900(4) .
Mo1 O3 1.924(3) .
Mo1 O4 2.352(4) .
Mo1 O5 2.398(3) .
Mo2 O44 1.706(3) .
Mo2 O45 1.711(4) .
Mo2 O25 1.896(4) .
Mo2 O46 1.908(4) .
Mo2 O29 2.333(3) .
Mo2 O41 2.363(3) .
Mo3 O32 1.704(4) .
Mo3 O30 1.712(4) .
Mo3 O33 1.915(4) .
Mo3 O28 1.927(3) .
Mo3 O24 2.312(3) .
Mo3 O31 2.360(3) .
Mo4 O7 1.694(4) .
Mo4 O8 1.708(4) .
Mo4 O9 1.904(4) .
Mo4 O3 1.957(4) .
Mo4 O5 2.221(3) .
Mo4 O10 2.390(3) .
Mo5 O26 1.690(4) .
Mo5 O27 1.719(4) .
Mo5 O25 1.918(3) .
Mo5 O28 1.955(3) .
Mo5 O24 2.196(3) .
Mo5 O29 2.416(4) .
Mo6 O35 1.704(3) .
Mo6 O34 1.717(4) .
Mo6 O33 1.902(4) .
Mo6 O38 1.904(4) .
Mo6 O37 2.306(3) .
Mo6 O36 2.333(3) .
Mo7 O40 1.694(4) .
Mo7 O39 1.712(4) .
Mo7 O46 1.923(3) .
Mo7 O38 1.935(3) .
Mo7 O36 2.217(3) .
Mo7 O41 2.329(4) .
Mo8 O16 1.700(4) .
Mo8 O15 1.709(4) .
Mo8 O14 1.935(3) .
Mo8 O20 1.941(3) .
Mo8 O23 2.196(4) .
Mo8 O13 2.372(4) .
Mo9 O18 1.704(4) .
Mo9 O17 1.717(4) .
Mo9 O6 1.891(4) .
Mo9 O20 1.926(4) .
Mo9 O19 2.262(4) .
Mo9 O23 2.355(3) .
Mo10 O12 1.707(4) .
Mo10 O11 1.711(4) .
Mo10 O9 1.904(4) .
Mo10 O14 1.945(4) .
Mo10 O13 2.307(3) .
Mo10 O10 2.361(4) .
P1 O19 1.513(4) .
P1 O5 1.530(4) .
P1 O13 1.539(4) .
P1 O22 1.565(4) .
P2 O4 1.507(4) .
P2 O10 1.529(3) .
P2 O23 1.544(3) .
P2 O21 1.570(4) .
P3 O37 1.525(3) .
P3 O42 1.537(4) .
P3 O41 1.538(3) .
P3 O24 1.543(3) .
P4 O31 1.517(4) .
P4 O29 1.526(3) .
P4 O36 1.538(3) .
P4 O43 1.557(3) .
C1 C2 1.370(8) .
C1 C6 1.372(8) .
C1 N1 1.469(7) .
C2 C3 1.385(9) .
C2 H2 0.9300 .
C3 C4 1.364(8) .
C3 H3 0.9300 .
C4 C5 1.382(8) .
C4 N2 1.475(7) .
C5 C6 1.361(8) .
C5 H5 0.9300 .
C6 H6 0.9300 .
C7 C12 1.357(8) .
C7 C8 1.390(8) .
C7 N3 1.476(7) .
C8 C9 1.383(8) .
C8 H8 0.9300 .
C9 C10 1.368(8) .
C9 H9 0.9300 .
C10 C11 1.386(8) .
C10 N4 1.479(6) .
C11 C12 1.392(8) .
C11 H11 0.9300 .
C12 H12 0.9300 .
C13 C18 1.359(8) .
C13 C14 1.381(7) .
C13 N5 1.445(7) .
C14 C15 1.374(9) .
C14 H14 0.9300 .
C15 C16 1.385(8) .
C15 H15 0.9300 .
C16 C17 1.367(7) .
C16 N6 1.457(8) .
C17 C18 1.389(9) .
C17 H17 0.9300 .
C18 H18 0.9300 .
C19 C20 1.375(9) .
C19 C21 1.396(8) 2_566
C19 H19 0.9300 .
C20 C21 1.364(8) .
C20 N7 1.454(7) .
C21 C19 1.396(8) 2_566
C21 H21 0.9300 .
N1 H1A 0.8900 .
N1 H1B 0.8900 .
N1 H1C 0.8900 .
N2 H2A 0.8900 .
N2 H2B 0.8900 .
N2 H2C 0.8900 .
N3 H3A 0.8900 .
N3 H3B 0.8900 .
N3 H3C 0.8900 .
N4 H4A 0.8900 .
N4 H4B 0.8900 .
N4 H4C 0.8900 .
N5 H5A 0.8900 .
N5 H5B 0.8900 .
N5 H5C 0.8900 .
N6 H6A 0.8900 .
N6 H6B 0.8900 .
N6 H6C 0.8900 .
N7 H7A 0.8900 .
N7 H7B 0.8900 .
N7 H7C 0.8900 .

loop_
_geom_torsion_atom_site_label_1
_geom_torsion_atom_site_label_2
_geom_torsion_atom_site_label_3
_geom_torsion_atom_site_label_4
_geom_torsion
_geom_torsion_site_symmetry_1
_geom_torsion_site_symmetry_4
O1 Mo1 O3 Mo4 -84.8(2) . .
O2 Mo1 O3 Mo4 169.5(2) . .
O6 Mo1 O3 Mo4 39.1(4) . .
O4 Mo1 O3 Mo4 88.6(2) . .
O5 Mo1 O3 Mo4 -3.48(17) . .
O7 Mo4 O3 Mo1 97.6(2) . .
O8 Mo4 O3 Mo1 -156.8(2) . .
O9 Mo4 O3 Mo1 -27.6(4) . .
O5 Mo4 O3 Mo1 3.69(18) . .
O10 Mo4 O3 Mo1 -69.8(2) . .
O10 P2 O4 Mo1 61.7(2) . .
O23 P2 O4 Mo1 -61.9(2) . .
O21 P2 O4 Mo1 -175.45(19) . .
O2 Mo1 O4 P2 175.4(2) . .
O6 Mo1 O4 P2 71.5(2) . .
O3 Mo1 O4 P2 -80.8(2) . .
O5 Mo1 O4 P2 -10.8(2) . .
O19 P1 O5 Mo4 171.8(2) . .
O13 P1 O5 Mo4 49.3(3) . .
O22 P1 O5 Mo4 -68.6(3) . .
O19 P1 O5 Mo1 10.2(3) . .
O13 P1 O5 Mo1 -112.3(3) . .
O22 P1 O5 Mo1 129.8(3) . .
O7 Mo4 O5 P1 92.4(3) . .
O8 Mo4 O5 P1 -104.2(5) . .
O9 Mo4 O5 P1 -4.2(3) . .
O3 Mo4 O5 P1 -169.4(3) . .
O10 Mo4 O5 P1 -78.1(3) . .
O7 Mo4 O5 Mo1 -100.73(17) . .
O8 Mo4 O5 Mo1 62.7(5) . .
O9 Mo4 O5 Mo1 162.74(15) . .
O3 Mo4 O5 Mo1 -2.52(13) . .
O10 Mo4 O5 Mo1 88.84(13) . .
O1 Mo1 O5 P1 -89.1(3) . .
O2 Mo1 O5 P1 127.8(9) . .
O6 Mo1 O5 P1 12.7(3) . .
O3 Mo1 O5 P1 168.5(3) . .
O4 Mo1 O5 P1 92.2(3) . .
O1 Mo1 O5 Mo4 104.99(16) . .
O2 Mo1 O5 Mo4 -38.0(9) . .
O6 Mo1 O5 Mo4 -153.18(15) . .
O3 Mo1 O5 Mo4 2.61(13) . .
O4 Mo1 O5 Mo4 -73.70(13) . .
O18 Mo9 O6 Mo1 -141.4(4) . .
O17 Mo9 O6 Mo1 112.8(4) . .
O20 Mo9 O6 Mo1 -8.6(6) . .
O19 Mo9 O6 Mo1 -58.6(4) . .
O23 Mo9 O6 Mo1 29.3(4) . .
O1 Mo1 O6 Mo9 113.7(4) . .
O2 Mo1 O6 Mo9 -140.2(4) . .
O3 Mo1 O6 Mo9 -10.0(6) . .
O4 Mo1 O6 Mo9 -58.7(4) . .
O5 Mo1 O6 Mo9 30.0(4) . .
O12 Mo10 O9 Mo4 174.7(2) . .
O11 Mo10 O9 Mo4 -78.6(3) . .
O14 Mo10 O9 Mo4 46.2(4) . .
O13 Mo10 O9 Mo4 87.3(2) . .
O10 Mo10 O9 Mo4 4.64(19) . .
O7 Mo4 O9 Mo10 -175.0(2) . .
O8 Mo4 O9 Mo10 78.9(3) . .
O3 Mo4 O9 Mo10 -49.4(4) . .
O5 Mo4 O9 Mo10 -79.6(2) . .
O10 Mo4 O9 Mo10 -4.60(19) . .
O4 P2 O10 Mo10 -155.1(2) . .
O23 P2 O10 Mo10 -32.7(3) . .
O21 P2 O10 Mo10 81.7(3) . .
O4 P2 O10 Mo4 -28.6(3) . .
O23 P2 O10 Mo4 93.7(3) . .
O21 P2 O10 Mo4 -151.9(2) . .
O12 Mo10 O10 P2 81.9(9) . .
O11 Mo10 O10 P2 -119.9(3) . .
O9 Mo10 O10 P2 137.6(3) . .
O14 Mo10 O10 P2 -19.7(2) . .
O13 Mo10 O10 P2 53.8(2) . .
O12 Mo10 O10 Mo4 -58.7(8) . .
O11 Mo10 O10 Mo4 99.42(17) . .
O9 Mo10 O10 Mo4 -3.05(12) . .
O14 Mo10 O10 Mo4 -160.35(13) . .
O13 Mo10 O10 Mo4 -86.85(12) . .
O7 Mo4 O10 P2 -93.8(7) . .
O8 Mo4 O10 P2 120.1(3) . .
O9 Mo4 O10 P2 -136.9(3) . .
O3 Mo4 O10 P2 23.1(2) . .
O5 Mo4 O10 P2 -50.6(2) . .
O7 Mo4 O10 Mo10 46.1(7) . .
O8 Mo4 O10 Mo10 -100.00(16) . .
O9 Mo4 O10 Mo10 3.06(13) . .
O3 Mo4 O10 Mo10 163.05(13) . .
O5 Mo4 O10 Mo10 89.28(13) . .
O19 P1 O13 Mo10 -156.6(2) . .
O5 P1 O13 Mo10 -34.8(3) . .
O22 P1 O13 Mo10 84.2(3) . .
O19 P1 O13 Mo8 -27.1(3) . .
O5 P1 O13 Mo8 94.7(3) . .
O22 P1 O13 Mo8 -146.4(2) . .
O12 Mo10 O13 P1 -115.9(3) . .
O11 Mo10 O13 P1 85.2(7) . .
O9 Mo10 O13 P1 -15.5(2) . .
O14 Mo10 O13 P1 141.2(3) . .
O10 Mo10 O13 P1 58.5(2) . .
O12 Mo10 O13 Mo8 101.90(17) . .
O11 Mo10 O13 Mo8 -57.0(7) . .
O9 Mo10 O13 Mo8 -157.64(15) . .
O14 Mo10 O13 Mo8 -0.96(13) . .
O10 Mo10 O13 Mo8 -83.67(12) . .
O16 Mo8 O13 P1 -92.4(5) . .
O15 Mo8 O13 P1 119.0(3) . .
O14 Mo8 O13 P1 -139.8(3) . .
O20 Mo8 O13 P1 23.3(3) . .
O23 Mo8 O13 P1 -49.7(2) . .
O16 Mo8 O13 Mo10 48.3(5) . .
O15 Mo8 O13 Mo10 -100.30(17) . .
O14 Mo8 O13 Mo10 0.97(13) . .
O20 Mo8 O13 Mo10 164.01(15) . .
O23 Mo8 O13 Mo10 91.04(13) . .
O16 Mo8 O14 Mo10 -167.7(2) . .
O15 Mo8 O14 Mo10 86.0(3) . .
O20 Mo8 O14 Mo10 -40.9(5) . .
O23 Mo8 O14 Mo10 -75.1(2) . .
O13 Mo8 O14 Mo10 -1.37(19) . .
O12 Mo10 O14 Mo8 -83.7(2) . .
O11 Mo10 O14 Mo8 169.6(2) . .
O9 Mo10 O14 Mo8 44.4(4) . .
O13 Mo10 O14 Mo8 1.40(19) . .
O10 Mo10 O14 Mo8 84.5(2) . .
O5 P1 O19 Mo9 -61.8(3) . .
O13 P1 O19 Mo9 62.0(3) . .
O22 P1 O19 Mo9 179.4(2) . .
O18 Mo9 O19 P1 175.5(3) . .
O6 Mo9 O19 P1 71.3(3) . .
O20 Mo9 O19 P1 -81.9(3) . .
O23 Mo9 O19 P1 -12.1(2) . .
O18 Mo9 O20 Mo8 169.4(2) . .
O17 Mo9 O20 Mo8 -85.4(2) . .
O6 Mo9 O20 Mo8 36.2(4) . .
O19 Mo9 O20 Mo8 86.9(2) . .
O23 Mo9 O20 Mo8 -4.46(18) . .
O16 Mo8 O20 Mo9 94.9(3) . .
O15 Mo8 O20 Mo9 -159.0(3) . .
O14 Mo8 O20 Mo9 -31.1(5) . .
O23 Mo8 O20 Mo9 4.69(19) . .
O13 Mo8 O20 Mo9 -68.1(2) . .
O4 P2 O23 Mo8 176.4(2) . .
O10 P2 O23 Mo8 52.7(3) . .
O21 P2 O23 Mo8 -65.6(3) . .
O4 P2 O23 Mo9 10.1(3) . .
O10 P2 O23 Mo9 -113.6(3) . .
O21 P2 O23 Mo9 128.1(3) . .
O16 Mo8 O23 P2 86.6(3) . .
O15 Mo8 O23 P2 -116.8(5) . .
O14 Mo8 O23 P2 -9.2(3) . .
O20 Mo8 O23 P2 -173.6(3) . .
O13 Mo8 O23 P2 -80.9(3) . .
O16 Mo8 O23 Mo9 -103.13(16) . .
O15 Mo8 O23 Mo9 53.4(5) . .
O14 Mo8 O23 Mo9 161.12(14) . .
O20 Mo8 O23 Mo9 -3.28(13) . .
O13 Mo8 O23 Mo9 89.39(12) . .
O18 Mo9 O23 P2 139.1(8) . .
O17 Mo9 O23 P2 -85.5(3) . .
O6 Mo9 O23 P2 14.9(3) . .
O20 Mo9 O23 P2 172.7(3) . .
O19 Mo9 O23 P2 95.4(3) . .
O18 Mo9 O23 Mo8 -30.2(9) . .
O17 Mo9 O23 Mo8 105.15(18) . .
O6 Mo9 O23 Mo8 -154.46(15) . .
O20 Mo9 O23 Mo8 3.37(14) . .
O19 Mo9 O23 Mo8 -73.98(14) . .
O37 P3 O24 Mo5 175.8(2) . .
O42 P3 O24 Mo5 -62.4(3) . .
O41 P3 O24 Mo5 54.5(3) . .
O37 P3 O24 Mo3 2.7(3) . .
O42 P3 O24 Mo3 124.5(3) . .
O41 P3 O24 Mo3 -118.6(3) . .
O26 Mo5 O24 P3 86.1(3) . .
O27 Mo5 O24 P3 -110.7(4) . .
O25 Mo5 O24 P3 -11.2(3) . .
O28 Mo5 O24 P3 -176.1(3) . .
O29 Mo5 O24 P3 -84.1(3) . .
O26 Mo5 O24 Mo3 -99.03(17) . .
O27 Mo5 O24 Mo3 64.2(4) . .
O25 Mo5 O24 Mo3 163.73(15) . .
O28 Mo5 O24 Mo3 -1.15(13) . .
O29 Mo5 O24 Mo3 90.84(13) . .
O32 Mo3 O24 P3 -77.6(3) . .
O30 Mo3 O24 P3 152.6(7) . .
O33 Mo3 O24 P3 22.3(3) . .
O28 Mo3 O24 P3 175.9(3) . .
O31 Mo3 O24 P3 99.4(3) . .
O32 Mo3 O24 Mo5 107.63(17) . .
O30 Mo3 O24 Mo5 -22.1(8) . .
O33 Mo3 O24 Mo5 -152.46(15) . .
O28 Mo3 O24 Mo5 1.18(13) . .
O31 Mo3 O24 Mo5 -75.31(13) . .
O44 Mo2 O25 Mo5 -78.3(2) . .
O45 Mo2 O25 Mo5 174.8(2) . .
O46 Mo2 O25 Mo5 49.5(3) . .
O29 Mo2 O25 Mo5 3.43(17) . .
O41 Mo2 O25 Mo5 88.0(2) . .
O26 Mo5 O25 Mo2 -175.8(2) . .
O27 Mo5 O25 Mo2 77.3(2) . .
O28 Mo5 O25 Mo2 -47.2(4) . .
O24 Mo5 O25 Mo2 -77.2(2) . .
O29 Mo5 O25 Mo2 -3.36(17) . .
O32 Mo3 O28 Mo5 -81.1(2) . .
O30 Mo3 O28 Mo5 173.2(2) . .
O33 Mo3 O28 Mo5 49.4(4) . .
O24 Mo3 O28 Mo5 -1.54(17) . .
O31 Mo3 O28 Mo5 89.5(2) . .
O26 Mo5 O28 Mo3 98.6(2) . .
O27 Mo5 O28 Mo3 -155.3(2) . .
O25 Mo5 O28 Mo3 -29.7(4) . .
O24 Mo5 O28 Mo3 1.60(18) . .
O29 Mo5 O28 Mo3 -70.8(2) . .
O31 P4 O29 Mo2 -154.26(19) . .
O36 P4 O29 Mo2 -32.8(3) . .
O43 P4 O29 Mo2 85.3(2) . .
O31 P4 O29 Mo5 -31.0(3) . .
O36 P4 O29 Mo5 90.5(3) . .
O43 P4 O29 Mo5 -151.4(2) . .
O44 Mo2 O29 P4 -119.4(2) . .
O45 Mo2 O29 P4 86.4(9) . .
O25 Mo2 O29 P4 136.1(2) . .
O46 Mo2 O29 P4 -19.1(2) . .
O41 Mo2 O29 P4 53.8(2) . .
O44 Mo2 O29 Mo5 102.26(16) . .
O45 Mo2 O29 Mo5 -51.9(9) . .
O25 Mo2 O29 Mo5 -2.25(11) . .
O46 Mo2 O29 Mo5 -157.45(13) . .
O41 Mo2 O29 Mo5 -84.57(11) . .
O26 Mo5 O29 P4 -98.1(8) . .
O27 Mo5 O29 P4 121.6(3) . .
O25 Mo5 O29 P4 -134.5(3) . .
O28 Mo5 O29 P4 25.3(2) . .
O24 Mo5 O29 P4 -47.3(2) . .
O26 Mo5 O29 Mo2 38.7(8) . .
O27 Mo5 O29 Mo2 -101.58(16) . .
O25 Mo5 O29 Mo2 2.25(11) . .
O28 Mo5 O29 Mo2 162.06(13) . .
O24 Mo5 O29 Mo2 89.53(12) . .
O29 P4 O31 Mo3 63.4(2) . .
O36 P4 O31 Mo3 -60.2(2) . .
O43 P4 O31 Mo3 179.92(18) . .
O33 Mo3 O31 P4 75.6(2) . .
O28 Mo3 O31 P4 -82.3(2) . .
O24 Mo3 O31 P4 -11.9(2) . .
O35 Mo6 O33 Mo3 -134.6(4) . .
O34 Mo6 O33 Mo3 119.4(4) . .
O38 Mo6 O33 Mo3 -4.0(5) . .
O37 Mo6 O33 Mo3 -50.0(4) . .
O36 Mo6 O33 Mo3 36.5(4) . .
O32 Mo3 O33 Mo6 103.3(4) . .
O30 Mo3 O33 Mo6 -150.8(4) . .
O28 Mo3 O33 Mo6 -28.2(5) . .
O24 Mo3 O33 Mo6 18.8(4) . .
O31 Mo3 O33 Mo6 -68.0(4) . .
O31 P4 O36 Mo7 174.9(2) . .
O29 P4 O36 Mo7 52.0(3) . .
O43 P4 O36 Mo7 -63.7(3) . .
O31 P4 O36 Mo6 3.9(3) . .
O29 P4 O36 Mo6 -119.0(3) . .
O43 P4 O36 Mo6 125.3(3) . .
O40 Mo7 O36 P4 86.8(3) . .
O39 Mo7 O36 P4 -113.3(4) . .
O46 Mo7 O36 P4 -7.8(3) . .
O38 Mo7 O36 P4 -175.2(3) . .
O41 Mo7 O36 P4 -81.8(3) . .
O40 Mo7 O36 Mo6 -99.55(16) . .
O39 Mo7 O36 Mo6 60.4(5) . .
O46 Mo7 O36 Mo6 165.93(15) . .
O38 Mo7 O36 Mo6 -1.47(14) . .
O41 Mo7 O36 Mo6 91.90(13) . .
O35 Mo6 O36 P4 137.3(9) . .
O34 Mo6 O36 P4 -84.2(3) . .
O33 Mo6 O36 P4 18.1(3) . .
O38 Mo6 O36 P4 174.5(3) . .
O37 Mo6 O36 P4 97.3(3) . .
O35 Mo6 O36 Mo7 -35.7(10) . .
O34 Mo6 O36 Mo7 102.72(17) . .
O33 Mo6 O36 Mo7 -154.97(15) . .
O38 Mo6 O36 Mo7 1.51(14) . .
O37 Mo6 O36 Mo7 -75.76(13) . .
O42 P3 O37 Mo6 175.8(2) . .
O41 P3 O37 Mo6 58.1(3) . .
O24 P3 O37 Mo6 -62.9(3) . .
O35 Mo6 O37 P3 179.1(3) . .
O34 Mo6 O37 P3 -15.7(10) . .
O33 Mo6 O37 P3 75.9(2) . .
O38 Mo6 O37 P3 -78.7(2) . .
O36 Mo6 O37 P3 -7.3(2) . .
O35 Mo6 O38 Mo7 171.8(2) . .
O34 Mo6 O38 Mo7 -83.1(2) . .
O33 Mo6 O38 Mo7 41.0(4) . .
O37 Mo6 O38 Mo7 87.5(2) . .
O36 Mo6 O38 Mo7 -2.03(19) . .
O40 Mo7 O38 Mo6 94.4(3) . .
O39 Mo7 O38 Mo6 -159.0(2) . .
O46 Mo7 O38 Mo6 -25.6(5) . .
O36 Mo7 O38 Mo6 2.1(2) . .
O41 Mo7 O38 Mo6 -70.7(2) . .
O37 P3 O41 Mo7 -25.4(3) . .
O42 P3 O41 Mo7 -146.6(2) . .
O24 P3 O41 Mo7 93.6(2) . .
O37 P3 O41 Mo2 -151.4(2) . .
O42 P3 O41 Mo2 87.4(2) . .
O24 P3 O41 Mo2 -32.4(3) . .
O40 Mo7 O41 P3 -93.4(6) . .
O39 Mo7 O41 P3 119.6(3) . .
O46 Mo7 O41 P3 -136.5(3) . .
O38 Mo7 O41 P3 23.3(2) . .
O36 Mo7 O41 P3 -49.4(2) . .
O40 Mo7 O41 Mo2 44.8(6) . .
O39 Mo7 O41 Mo2 -102.20(16) . .
O46 Mo7 O41 Mo2 1.69(12) . .
O38 Mo7 O41 Mo2 161.48(13) . .
O36 Mo7 O41 Mo2 88.82(12) . .
O44 Mo2 O41 P3 85.2(7) . .
O45 Mo2 O41 P3 -118.7(3) . .
O25 Mo2 O41 P3 -19.3(2) . .
O46 Mo2 O41 P3 138.6(3) . .
O29 Mo2 O41 P3 55.3(2) . .
O44 Mo2 O41 Mo7 -55.1(7) . .
O45 Mo2 O41 Mo7 101.06(16) . .
O25 Mo2 O41 Mo7 -159.57(14) . .
O46 Mo2 O41 Mo7 -1.71(13) . .
O29 Mo2 O41 Mo7 -84.96(12) . .
O44 Mo2 O46 Mo7 171.3(2) . .
O45 Mo2 O46 Mo7 -81.9(2) . .
O25 Mo2 O46 Mo7 42.7(4) . .
O29 Mo2 O46 Mo7 87.1(2) . .
O41 Mo2 O46 Mo7 2.48(18) . .
O40 Mo7 O46 Mo2 -171.2(2) . .
O39 Mo7 O46 Mo2 81.8(3) . .
O38 Mo7 O46 Mo2 -50.4(4) . .
O36 Mo7 O46 Mo2 -77.0(2) . .
O41 Mo7 O46 Mo2 -2.51(19) . .
C6 C1 C2 C3 0.6(9) . .
N1 C1 C2 C3 179.2(6) . .
C1 C2 C3 C4 -0.8(10) . .
C2 C3 C4 C5 0.0(9) . .
C2 C3 C4 N2 -178.3(6) . .
C3 C4 C5 C6 0.9(9) . .
N2 C4 C5 C6 179.2(6) . .
C4 C5 C6 C1 -1.1(10) . .
C2 C1 C6 C5 0.4(9) . .
N1 C1 C6 C5 -178.2(6) . .
C12 C7 C8 C9 -0.2(10) . .
N3 C7 C8 C9 -178.4(6) . .
C7 C8 C9 C10 1.2(10) . .
C8 C9 C10 C11 -1.4(10) . .
C8 C9 C10 N4 177.9(6) . .
C9 C10 C11 C12 0.6(10) . .
N4 C10 C11 C12 -178.7(6) . .
C8 C7 C12 C11 -0.6(10) . .
N3 C7 C12 C11 177.5(6) . .
C10 C11 C12 C7 0.4(10) . .
C18 C13 C14 C15 -0.3(9) . .
N5 C13 C14 C15 178.2(5) . .
C13 C14 C15 C16 0.2(10) . .
C14 C15 C16 C17 0.2(10) . .
C14 C15 C16 N6 -179.8(6) . .
C15 C16 C17 C18 -0.4(10) . .
N6 C16 C17 C18 179.6(6) . .
C14 C13 C18 C17 0.1(9) . .
N5 C13 C18 C17 -178.4(6) . .
C16 C17 C18 C13 0.2(10) . .
C21 C19 C20 C21 0.0(10) 2_566 .
C21 C19 C20 N7 179.1(5) 2_566 .
C19 C20 C21 C19 0.0(10) . 2_566
N7 C20 C21 C19 -179.2(5) . 2_566
